data_7057082
loop_
_publ_author_name
'Rojek, Tomasz'
'Goldeman, Waldemar'
'\'Slepokura, Katarzyna'
'Duczmal, Marek'
'Wojciechowska, Agnieszka'
'Matczak-Jon, Ewa'

_publ_section_title
;
 1D Co(ii) coordination polymers based on cyclobutyl- and
 cyclopentyl-substituted zoledronate analogues: synthesis, structural
 comparison, thermal stability and magnetic properties
;
_journal_issue 10
_journal_name_full 'New Journal of Chemistry'
_journal_page_first 7830
_journal_paper_doi 10.1039/C8NJ00118A
_journal_volume 42
_journal_year 2018
_chemical_formula_moiety 'C18 H34 Co3 N4 O18 P4, 2(H2 O)'
_chemical_formula_sum 'C18 H38 Co3 N4 O20 P4'
_chemical_formula_weight 931.19
_space_group_crystal_system triclinic
_space_group_IT_number 2
_space_group_name_Hall '-P 1'
_space_group_name_H-M_alt 'P -1'
_symmetry_space_group_name_Hall '-P 1'
_symmetry_space_group_name_H-M 'P -1'
_atom_sites_solution_hydrogens mixed
_atom_sites_solution_primary direct
_atom_sites_solution_secondary difmap
_audit_creation_method SHELXL-2014/7
_audit_update_record
;
2017-12-11 deposited with the CCDC.
2018-03-01 downloaded from the CCDC.
;
_cell_angle_alpha 92.69(5)
_cell_angle_beta 95.66(5)
_cell_angle_gamma 101.35(5)
_cell_formula_units_Z 1
_cell_length_a 7.9658(17)
_cell_length_b 9.4269(19)
_cell_length_c 9.9867(19)
_cell_measurement_reflns_used 3046
_cell_measurement_temperature 100(2)
_cell_measurement_theta_max 30.76
_cell_measurement_theta_min 2.91
_cell_volume 730.0(3)
_computing_cell_refinement
;
CrysAlisPro, Agilent Technologies,
Version 1.171.36.20 (release 27-06-2012 CrysAlis171 .NET)
(compiled Jul 11 2012,15:38:31)
;
_computing_data_collection
;
CrysAlisPro, Agilent Technologies,
Version 1.171.36.20 (release 27-06-2012 CrysAlis171 .NET)
(compiled Jul 11 2012,15:38:31)
;
_computing_data_reduction
;
CrysAlisPro, Agilent Technologies,
Version 1.171.36.20 (release 27-06-2012 CrysAlis171 .NET)
(compiled Jul 11 2012,15:38:31)
;
_computing_structure_refinement 'SHELXL-2014/7 (Sheldrick, 2015)'
_computing_structure_solution 'SHELXS-97 (Sheldrick, 2008)'
_diffrn_ambient_temperature 100(2)
_diffrn_detector_area_resol_mean 10.3456
_diffrn_measured_fraction_theta_full 0.999
_diffrn_measured_fraction_theta_max 0.887
_diffrn_measurement_device_type 'Agilent Technologies, Xcalibur R, Ruby'
_diffrn_measurement_method 'omega scans'
_diffrn_radiation_type MoK\a
_diffrn_radiation_wavelength 0.71073
_diffrn_reflns_av_R_equivalents 0.0297
_diffrn_reflns_av_unetI/netI 0.0597
_diffrn_reflns_Laue_measured_fraction_full 0.999
_diffrn_reflns_Laue_measured_fraction_max 0.887
_diffrn_reflns_limit_h_max 10
_diffrn_reflns_limit_h_min -11
_diffrn_reflns_limit_k_max 12
_diffrn_reflns_limit_k_min -10
_diffrn_reflns_limit_l_max 12
_diffrn_reflns_limit_l_min -13
_diffrn_reflns_number 6688
_diffrn_reflns_point_group_measured_fraction_full 0.999
_diffrn_reflns_point_group_measured_fraction_max 0.887
_diffrn_reflns_theta_full 25.242
_diffrn_reflns_theta_max 30.828
_diffrn_reflns_theta_min 2.913
_diffrn_source 'Enhance (Mo) X-ray Source'
_exptl_absorpt_coefficient_mu 2.004
_exptl_absorpt_correction_T_max 0.917
_exptl_absorpt_correction_T_min 0.826
_exptl_absorpt_correction_type analytical
_exptl_absorpt_process_details
;
CrysAlisPro, Agilent Technologies,
Version 1.171.36.20 (release 27-06-2012 CrysAlis171 .NET)
(compiled Jul 11 2012,15:38:31)
Analytical numeric absorption correction using a multifaceted crystal
            model based on expressions derived by R.C. Clark & J.S. Reid.
(Clark, R. C. & Reid, J. S. (1995). Acta Cryst. A51, 887-897)
;
_exptl_crystal_colour pink
_exptl_crystal_density_diffrn 2.118
_exptl_crystal_description block
_exptl_crystal_F_000 475
_exptl_crystal_size_max 0.13
_exptl_crystal_size_mid 0.06
_exptl_crystal_size_min 0.05
_refine_diff_density_max 0.609
_refine_diff_density_min -0.643
_refine_diff_density_rms 0.121
_refine_ls_extinction_method none
_refine_ls_goodness_of_fit_ref 1.037
_refine_ls_hydrogen_treatment constr
_refine_ls_matrix_type full
_refine_ls_number_parameters 224
_refine_ls_number_reflns 4079
_refine_ls_number_restraints 10
_refine_ls_restrained_S_all 1.036
_refine_ls_R_factor_all 0.0533
_refine_ls_R_factor_gt 0.0381
_refine_ls_shift/su_max 0.001
_refine_ls_shift/su_mean 0.000
_refine_ls_structure_factor_coef Fsqd
_refine_ls_weighting_details 'w=1/[\s^2^(Fo^2^)+(0.0343P)^2^+0.4734P] where P=(Fo^2^+2Fc^2^)/3'
_refine_ls_weighting_scheme calc
_refine_ls_wR_factor_gt 0.0842
_refine_ls_wR_factor_ref 0.0903
_reflns_Friedel_coverage 0.000
_reflns_number_gt 3323
_reflns_number_total 4079
_reflns_threshold_expression 'I > 2\s(I)'
_cod_data_source_file c8nj00118a2.cif
_cod_data_source_block 2a_tomeka
_cod_depositor_comments 'Adding full bibliography for 7057080--7057083.cif.'
_cod_database_code 7057082
_shelx_shelxl_version_number 2014/7
_shelx_space_group_comment
;
The symmetry employed for this shelxl refinement is uniquely defined
by the following loop, which should always be used as a source of
symmetry information in preference to the above space-group names.
They are only intended as comments.
;
_shelx_estimated_absorpt_t_min 0.781
_shelx_estimated_absorpt_t_max 0.906

loop_
_space_group_symop_operation_xyz
'x, y, z'
'-x, -y, -z'

loop_
_atom_site_label
_atom_site_type_symbol
_atom_site_fract_x
_atom_site_fract_y
_atom_site_fract_z
_atom_site_U_iso_or_equiv
_atom_site_adp_type
_atom_site_occupancy
_atom_site_site_symmetry_order
_atom_site_calc_flag
_atom_site_refinement_flags_posn
_atom_site_refinement_flags_adp
_atom_site_refinement_flags_occupancy
Co1 Co 0.5000 0.5000 0.5000 0.00645(12) Uani 1 2 d S . P
Co2 Co -0.09684(5) 0.34365(4) 0.51722(4) 0.00684(10) Uani 1 1 d . . .
P1 P 0.23060(9) 0.43999(7) 0.71916(7) 0.00482(14) Uani 1 1 d . . .
O1 O 0.1961(3) 0.4676(2) 0.86190(19) 0.0084(4) Uani 1 1 d . . .
O2 O 0.4160(2) 0.4997(2) 0.69202(19) 0.0075(4) Uani 1 1 d . . .
O3 O 0.1028(2) 0.4939(2) 0.61739(19) 0.0068(4) Uani 1 1 d . . .
P2 P 0.22011(9) 0.20255(7) 0.49112(7) 0.00446(14) Uani 1 1 d . . .
O4 O 0.1967(2) 0.04243(19) 0.45512(19) 0.0070(4) Uani 1 1 d . . .
O5 O 0.4010(2) 0.28434(19) 0.47274(18) 0.0065(4) Uani 1 1 d . . .
O6 O 0.0831(2) 0.2713(2) 0.41357(18) 0.0060(4) Uani 1 1 d . . .
O7 O -0.0051(2) 0.2036(2) 0.67321(19) 0.0068(4) Uani 1 1 d . . .
H7O H -0.0431 0.1165 0.6457 0.010 Uiso 1 1 calc R U .
N1 N 0.2797(3) 0.2021(2) 0.9147(2) 0.0067(4) Uani 1 1 d . . .
N2 N 0.3752(3) 0.3178(2) 1.1089(2) 0.0094(5) Uani 1 1 d D . .
H2N H 0.4491 0.3800 1.1652 0.011 Uiso 1 1 d DR U .
C1 C 0.1818(3) 0.2378(3) 0.6723(3) 0.0060(5) Uani 1 1 d . . .
C2 C 0.2678(3) 0.1426(3) 0.7708(3) 0.0056(5) Uani 1 1 d . . .
C3 C 0.1664(4) -0.0142(3) 0.7647(3) 0.0073(5) Uani 1 1 d . . .
H3A H 0.1305 -0.0524 0.6700 0.009 Uiso 1 1 calc R U .
H3B H 0.0624 -0.0199 0.8126 0.009 Uiso 1 1 calc R U .
C4 C 0.2908(4) -0.1003(3) 0.8344(3) 0.0108(5) Uani 1 1 d . . .
H4A H 0.2699 -0.2006 0.7930 0.013 Uiso 1 1 calc R U .
H4B H 0.2771 -0.1043 0.9317 0.013 Uiso 1 1 calc R U .
C5 C 0.4738(4) -0.0165(3) 0.8134(3) 0.0110(5) Uani 1 1 d . . .
H5A H 0.5453 0.0100 0.9011 0.013 Uiso 1 1 calc R U .
H5B H 0.5315 -0.0768 0.7566 0.013 Uiso 1 1 calc R U .
C6 C 0.4480(3) 0.1208(3) 0.7428(3) 0.0076(5) Uani 1 1 d . . .
H6A H 0.5374 0.2056 0.7800 0.009 Uiso 1 1 calc R U .
H6B H 0.4541 0.1073 0.6446 0.009 Uiso 1 1 calc R U .
C21 C 0.4184(4) 0.2829(3) 0.9887(3) 0.0090(5) Uani 1 1 d . . .
H21 H 0.5295 0.3106 0.9596 0.011 Uiso 1 1 calc R U .
C41 C 0.2031(4) 0.2599(3) 1.1130(3) 0.0104(5) Uani 1 1 d . . .
H41 H 0.1386 0.2685 1.1870 0.013 Uiso 1 1 calc R U .
C51 C 0.1433(4) 0.1886(3) 0.9918(3) 0.0093(5) Uani 1 1 d . . .
H51 H 0.0285 0.1383 0.9645 0.011 Uiso 1 1 calc R U .
O1W O 0.2579(2) 0.5382(2) 0.37888(19) 0.0080(4) Uani 1 1 d D . .
H1W H 0.1923 0.4563 0.3761 0.012 Uiso 1 1 d DR U .
H2W H 0.2625 0.5677 0.3010 0.012 Uiso 1 1 d DR U .
O2W O -0.3075(2) 0.1905(2) 0.4695(2) 0.0098(4) Uani 1 1 d D . .
H3W H -0.4077 0.2066 0.4665 0.015 Uiso 1 1 d DR U .
H4W H -0.3054 0.1071 0.4950 0.015 Uiso 1 1 d DR U .
O3W O -0.1815(3) 0.3982(2) 0.8859(2) 0.0154(4) Uani 1 1 d D . .
H5W H -0.1933 0.4390 0.9599 0.023 Uiso 1 1 d DR U .
H6W H -0.0767 0.4026 0.8778 0.023 Uiso 1 1 d DR U .

loop_
_atom_site_aniso_label
_atom_site_aniso_U_11
_atom_site_aniso_U_22
_atom_site_aniso_U_33
_atom_site_aniso_U_23
_atom_site_aniso_U_13
_atom_site_aniso_U_12
Co1 0.0070(2) 0.0055(2) 0.0066(3) 0.00000(18) 0.00120(19) 0.0006(2)
Co2 0.00632(18) 0.00590(18) 0.00826(19) 0.00004(13) 0.00065(13) 0.00133(14)
P1 0.0056(3) 0.0046(3) 0.0043(3) -0.0005(2) 0.0004(2) 0.0014(3)
O1 0.0130(10) 0.0070(9) 0.0060(9) -0.0011(7) 0.0030(7) 0.0032(8)
O2 0.0069(9) 0.0074(9) 0.0076(9) -0.0023(7) 0.0004(7) 0.0005(8)
O3 0.0073(9) 0.0058(9) 0.0067(9) 0.0007(7) -0.0009(7) 0.0011(8)
P2 0.0052(3) 0.0037(3) 0.0044(3) -0.0005(2) 0.0005(2) 0.0009(3)
O4 0.0098(9) 0.0037(9) 0.0070(9) -0.0017(7) 0.0008(7) 0.0011(8)
O5 0.0059(9) 0.0045(9) 0.0090(9) -0.0005(7) 0.0021(7) 0.0005(7)
O6 0.0068(9) 0.0070(9) 0.0045(9) 0.0010(7) 0.0003(7) 0.0020(7)
O7 0.0048(9) 0.0035(9) 0.0109(10) -0.0013(7) 0.0011(7) -0.0014(7)
N1 0.0103(11) 0.0053(10) 0.0042(11) 0.0000(8) -0.0010(8) 0.0018(9)
N2 0.0119(12) 0.0061(11) 0.0085(11) -0.0023(8) -0.0015(9) -0.0004(9)
C1 0.0051(12) 0.0050(12) 0.0080(13) 0.0005(9) 0.0017(9) 0.0011(10)
C2 0.0064(12) 0.0048(12) 0.0053(12) -0.0001(9) -0.0007(9) 0.0017(10)
C3 0.0089(13) 0.0040(12) 0.0083(13) 0.0000(9) 0.0000(10) 0.0002(10)
C4 0.0146(14) 0.0068(13) 0.0099(14) 0.0022(10) -0.0018(10) 0.0010(11)
C5 0.0117(13) 0.0131(14) 0.0101(14) 0.0022(10) 0.0004(10) 0.0072(12)
C6 0.0067(12) 0.0090(13) 0.0078(13) 0.0015(9) 0.0015(9) 0.0026(10)
C21 0.0108(13) 0.0069(13) 0.0090(13) 0.0014(9) -0.0003(10) 0.0020(11)
C41 0.0136(14) 0.0081(13) 0.0090(13) -0.0002(10) 0.0021(10) 0.0004(11)
C51 0.0116(13) 0.0079(12) 0.0074(13) 0.0002(9) 0.0017(10) -0.0006(11)
O1W 0.0079(9) 0.0055(9) 0.0104(10) 0.0013(7) 0.0021(7) 0.0001(8)
O2W 0.0065(9) 0.0066(9) 0.0164(11) 0.0004(7) 0.0006(8) 0.0022(8)
O3W 0.0146(11) 0.0203(11) 0.0113(11) -0.0035(8) 0.0013(8) 0.0047(9)

loop_
_atom_type_symbol
_atom_type_description
_atom_type_scat_dispersion_real
_atom_type_scat_dispersion_imag
_atom_type_scat_source
C C 0.0033 0.0016 'International Tables Vol C Tables 4.2.6.8 and 6.1.1.4'
H H 0.0000 0.0000 'International Tables Vol C Tables 4.2.6.8 and 6.1.1.4'
N N 0.0061 0.0033 'International Tables Vol C Tables 4.2.6.8 and 6.1.1.4'
O O 0.0106 0.0060 'International Tables Vol C Tables 4.2.6.8 and 6.1.1.4'
P P 0.1023 0.0942 'International Tables Vol C Tables 4.2.6.8 and 6.1.1.4'
Co Co 0.3494 0.9721 'International Tables Vol C Tables 4.2.6.8 and 6.1.1.4'

loop_
_geom_angle_atom_site_label_1
_geom_angle_atom_site_label_2
_geom_angle_atom_site_label_3
_geom_angle
_geom_angle_site_symmetry_1
_geom_angle_site_symmetry_3
_geom_angle_publ_flag
O5 Co1 O5 180.00(10) . 2_666 yes
O5 Co1 O2 89.22(9) . . yes
O5 Co1 O2 90.78(9) 2_666 . yes
O5 Co1 O2 90.78(9) . 2_666 yes
O5 Co1 O2 89.22(9) 2_666 2_666 yes
O2 Co1 O2 180.0 . 2_666 yes
O5 Co1 O1W 91.81(9) . 2_666 yes
O5 Co1 O1W 88.18(9) 2_666 2_666 yes
O2 Co1 O1W 81.16(8) . 2_666 yes
O2 Co1 O1W 98.84(8) 2_666 2_666 yes
O5 Co1 O1W 88.19(9) . . yes
O5 Co1 O1W 91.81(9) 2_666 . yes
O2 Co1 O1W 98.85(8) . . yes
O2 Co1 O1W 81.15(8) 2_666 . yes
O1W Co1 O1W 180.0 2_666 . yes
O2W Co2 O3 164.70(8) . . yes
O2W Co2 O6 103.27(8) . . yes
O3 Co2 O6 87.09(8) . . yes
O2W Co2 O3 107.97(9) . 2_566 yes
O3 Co2 O3 83.07(9) . 2_566 yes
O6 Co2 O3 89.22(8) . 2_566 yes
O2W Co2 O1W 86.54(8) . 2_566 yes
O3 Co2 O1W 84.46(8) . 2_566 yes
O6 Co2 O1W 168.73(7) . 2_566 yes
O3 Co2 O1W 82.38(8) 2_566 2_566 yes
O2W Co2 O7 89.00(8) . . yes
O3 Co2 O7 81.24(8) . . yes
O6 Co2 O7 81.95(8) . . yes
O3 Co2 O7 162.34(7) 2_566 . yes
O1W Co2 O7 104.04(8) 2_566 . yes
O1 P1 O2 114.24(12) . . yes
O1 P1 O3 111.93(11) . . yes
O2 P1 O3 110.45(11) . . yes
O1 P1 C1 109.85(12) . . yes
O2 P1 C1 107.60(12) . . yes
O3 P1 C1 101.97(12) . . yes
P1 O2 Co1 123.87(12) . . ?
P1 O3 Co2 118.09(11) . . ?
P1 O3 Co2 140.07(12) . 2_566 ?
Co2 O3 Co2 96.92(9) . 2_566 ?
O4 P2 O5 112.02(12) . . yes
O4 P2 O6 112.68(12) . . yes
O5 P2 O6 110.54(11) . . yes
O4 P2 C1 110.96(12) . . yes
O5 P2 C1 107.93(12) . . yes
O6 P2 C1 102.20(11) . . yes
P2 O5 Co1 128.84(12) . . ?
P2 O6 Co2 118.98(11) . . ?
C1 O7 Co2 102.95(15) . . ?
C1 O7 H7O 109.5 . . ?
Co2 O7 H7O 108.0 . . ?
C21 N1 C51 107.8(2) . . ?
C21 N1 C2 127.2(2) . . ?
C51 N1 C2 124.9(2) . . ?
C21 N2 C41 108.7(2) . . ?
C21 N2 H2N 119.6 . . ?
C41 N2 H2N 131.0 . . ?
O7 C1 C2 110.0(2) . . ?
O7 C1 P2 105.44(17) . . ?
C2 C1 P2 112.81(17) . . ?
O7 C1 P1 101.05(16) . . ?
C2 C1 P1 116.28(18) . . ?
P2 C1 P1 110.04(14) . . ?
N1 C2 C3 106.6(2) . . ?
N1 C2 C6 108.0(2) . . ?
C3 C2 C6 101.9(2) . . ?
N1 C2 C1 111.1(2) . . yes
C3 C2 C1 112.6(2) . . ?
C6 C2 C1 115.9(2) . . ?
C2 C3 C4 105.4(2) . . ?
C2 C3 H3A 110.7 . . ?
C4 C3 H3A 110.7 . . ?
C2 C3 H3B 110.7 . . ?
C4 C3 H3B 110.7 . . ?
H3A C3 H3B 108.8 . . ?
C3 C4 C5 105.1(2) . . ?
C3 C4 H4A 110.7 . . ?
C5 C4 H4A 110.7 . . ?
C3 C4 H4B 110.7 . . ?
C5 C4 H4B 110.7 . . ?
H4A C4 H4B 108.8 . . ?
C6 C5 C4 106.2(2) . . ?
C6 C5 H5A 110.5 . . ?
C4 C5 H5A 110.5 . . ?
C6 C5 H5B 110.5 . . ?
C4 C5 H5B 110.5 . . ?
H5A C5 H5B 108.7 . . ?
C2 C6 C5 105.5(2) . . ?
C2 C6 H6A 110.6 . . ?
C5 C6 H6A 110.6 . . ?
C2 C6 H6B 110.6 . . ?
C5 C6 H6B 110.6 . . ?
H6A C6 H6B 108.8 . . ?
N2 C21 N1 108.9(2) . . ?
N2 C21 H21 125.5 . . ?
N1 C21 H21 125.5 . . ?
C51 C41 N2 107.1(3) . . ?
C51 C41 H41 126.5 . . ?
N2 C41 H41 126.5 . . ?
C41 C51 N1 107.5(3) . . ?
C41 C51 H51 126.3 . . ?
N1 C51 H51 126.3 . . ?
Co2 O1W Co1 116.89(9) 2_566 . ?
Co2 O1W H1W 96.6 2_566 . ?
Co1 O1W H1W 102.0 . . ?
Co2 O1W H2W 107.8 2_566 . ?
Co1 O1W H2W 120.1 . . ?
H1W O1W H2W 110.4 . . ?
Co2 O2W H3W 123.3 . . ?
Co2 O2W H4W 117.6 . . ?
H3W O2W H4W 110.5 . . ?
H5W O3W H6W 110.5 . . ?

loop_
_geom_bond_atom_site_label_1
_geom_bond_atom_site_label_2
_geom_bond_distance
_geom_bond_site_symmetry_2
_geom_bond_publ_flag
Co1 O5 2.026(2) . yes
Co1 O5 2.026(2) 2_666 yes
Co1 O2 2.092(2) . yes
Co1 O2 2.092(2) 2_666 yes
Co1 O1W 2.273(2) 2_666 yes
Co1 O1W 2.273(2) . yes
Co2 O2W 1.988(2) . yes
Co2 O3 2.050(2) . yes
Co2 O6 2.050(2) . yes
Co2 O3 2.089(2) 2_566 yes
Co2 O1W 2.163(2) 2_566 yes
Co2 O7 2.247(2) . ?
P1 O1 1.499(2) . yes
P1 O2 1.529(2) . yes
P1 O3 1.542(2) . yes
P1 C1 1.895(3) . yes
O3 Co2 2.089(2) 2_566 ?
P2 O4 1.5058(19) . yes
P2 O5 1.528(2) . yes
P2 O6 1.539(2) . yes
P2 C1 1.889(3) . yes
O7 C1 1.461(3) . ?
O7 H7O 0.8400 . ?
N1 C21 1.342(4) . ?
N1 C51 1.381(3) . ?
N1 C2 1.505(3) . ?
N2 C21 1.325(3) . ?
N2 C41 1.378(4) . ?
N2 H2N 0.8800 . ?
C1 C2 1.560(4) . ?
C2 C3 1.534(4) . ?
C2 C6 1.540(4) . ?
C3 C4 1.537(4) . ?
C3 H3A 0.9900 . ?
C3 H3B 0.9900 . ?
C4 C5 1.554(4) . ?
C4 H4A 0.9900 . ?
C4 H4B 0.9900 . ?
C5 C6 1.541(4) . ?
C5 H5A 0.9900 . ?
C5 H5B 0.9900 . ?
C6 H6A 0.9900 . ?
C6 H6B 0.9900 . ?
C21 H21 0.9500 . ?
C41 C51 1.352(4) . ?
C41 H41 0.9500 . ?
C51 H51 0.9500 . ?
O1W Co2 2.163(2) 2_566 ?
O1W H1W 0.8400 . ?
O1W H2W 0.8399 . ?
O2W H3W 0.8397 . ?
O2W H4W 0.8399 . ?
O3W H5W 0.8399 . ?
O3W H6W 0.8399 . ?

loop_
_geom_hbond_atom_site_label_D
_geom_hbond_atom_site_label_H
_geom_hbond_atom_site_label_A
_geom_hbond_distance_DH
_geom_hbond_distance_HA
_geom_hbond_distance_DA
_geom_hbond_angle_DHA
_geom_hbond_site_symmetry_A
O7 H7O O4 0.84 1.91 2.701(3) 156.2 2_556
N2 H2N O2 0.88 1.88 2.753(3) 170.4 2_667
O1W H1W O6 0.84 1.86 2.680(3) 164.5 .
O1W H2W O3W 0.84 1.98 2.774(3) 158.5 2_566
O2W H3W O5 0.84 1.82 2.645(3) 166.6 1_455
O2W H4W O4 0.84 1.86 2.637(3) 153.9 2_556
O3W H5W O1 0.84 1.95 2.789(3) 174.0 2_567
O3W H6W O1 0.84 2.16 2.985(3) 166.7 .
C3 H3A O4 0.99 2.43 3.187(3) 132.9 .
C3 H3A O6 0.99 2.46 3.162(4) 127.9 2_556
C3 H3A O2W 0.99 2.56 3.223(4) 124.1 2_556
C6 H6B O5 0.99 2.51 3.195(3) 125.9 .
C21 H21 O3W 0.95 2.48 3.432(4) 176.6 1_655
C41 H41 O6 0.95 2.35 3.242(3) 156.7 1_556

loop_
_geom_torsion_atom_site_label_1
_geom_torsion_atom_site_label_2
_geom_torsion_atom_site_label_3
_geom_torsion_atom_site_label_4
_geom_torsion
_geom_torsion_site_symmetry_4
_geom_torsion_publ_flag
O1 P1 O2 Co1 -172.97(11) . ?
O3 P1 O2 Co1 -45.74(16) . ?
C1 P1 O2 Co1 64.78(16) . ?
O1 P1 O3 Co2 -101.68(14) . ?
O2 P1 O3 Co2 129.82(12) . ?
C1 P1 O3 Co2 15.68(14) . ?
O1 P1 O3 Co2 110.05(18) 2_566 ?
O2 P1 O3 Co2 -18.5(2) 2_566 ?
C1 P1 O3 Co2 -132.59(18) 2_566 ?
O4 P2 O5 Co1 177.79(12) . ?
O6 P2 O5 Co1 51.24(17) . ?
C1 P2 O5 Co1 -59.76(17) . ?
O4 P2 O6 Co2 111.30(13) . ?
O5 P2 O6 Co2 -122.51(12) . ?
C1 P2 O6 Co2 -7.84(14) . ?
Co2 O7 C1 C2 -176.94(16) . ?
Co2 O7 C1 P2 -55.01(15) . ?
Co2 O7 C1 P1 59.59(14) . ?
O4 P2 C1 O7 -76.60(18) . ?
O5 P2 C1 O7 160.31(15) . ?
O6 P2 C1 O7 43.74(17) . ?
O4 P2 C1 C2 43.5(2) . ?
O5 P2 C1 C2 -79.6(2) . ?
O6 P2 C1 C2 163.88(18) . ?
O4 P2 C1 P1 175.20(12) . ?
O5 P2 C1 P1 52.10(16) . ?
O6 P2 C1 P1 -64.46(15) . ?
O1 P1 C1 O7 67.57(18) . ?
O2 P1 C1 O7 -167.50(14) . ?
O3 P1 C1 O7 -51.27(17) . ?
O1 P1 C1 C2 -51.5(2) . ?
O2 P1 C1 C2 73.4(2) . ?
O3 P1 C1 C2 -170.35(18) . ?
O1 P1 C1 P2 178.67(12) . ?
O2 P1 C1 P2 -56.40(16) . ?
O3 P1 C1 P2 59.83(15) . ?
C21 N1 C2 C3 136.9(3) . ?
C51 N1 C2 C3 -47.0(3) . ?
C21 N1 C2 C6 28.0(3) . ?
C51 N1 C2 C6 -155.8(2) . ?
C21 N1 C2 C1 -100.2(3) . ?
C51 N1 C2 C1 76.0(3) . ?
O7 C1 C2 N1 -79.1(3) . yes
P2 C1 C2 N1 163.49(17) . yes
P1 C1 C2 N1 35.0(3) . yes
O7 C1 C2 C3 40.4(3) . yes
P2 C1 C2 C3 -77.0(2) . yes
P1 C1 C2 C3 154.47(18) . yes
O7 C1 C2 C6 157.2(2) . yes
P2 C1 C2 C6 39.7(3) . yes
P1 C1 C2 C6 -88.8(2) . yes
N1 C2 C3 C4 -73.4(2) . ?
C6 C2 C3 C4 39.6(3) . ?
C1 C2 C3 C4 164.5(2) . ?
C2 C3 C4 C5 -27.6(3) . ?
C3 C4 C5 C6 4.5(3) . ?
N1 C2 C6 C5 75.5(3) . ?
C3 C2 C6 C5 -36.6(3) . ?
C1 C2 C6 C5 -159.1(2) . ?
C4 C5 C6 C2 20.1(3) . ?
C41 N2 C21 N1 -0.8(3) . ?
C51 N1 C21 N2 1.2(3) . ?
C2 N1 C21 N2 177.8(2) . ?
C21 N2 C41 C51 0.1(3) . ?
N2 C41 C51 N1 0.6(3) . ?
C21 N1 C51 C41 -1.1(3) . ?
C2 N1 C51 C41 -177.9(2) . ?
